data_4077572
loop_
_publ_author_name
'Ortega-Jim\'enez, Fernando'
'Ortega-Alfaro, M. Carmen'
'L\'opez-Cort\'es, Jos\'e G.'
'Guti\'errez-P\'erez, Ren\'e'
'Toscano, Rub\'en A.'
'Velasco-Ibarra, Luis'
'Pe\~na-Cabrera, Eduardo'
'Alvarez-Toledano, Cecilio'

_publ_section_title
;
 Synthesis and Characterization of Novel Iron(0) Complexes Derived from
 \a,\b-Unsaturated-Ketone Analogues with \b-Positioned Heteroatoms
 Containing Covalent and Coordination Bonds
;
_journal_issue 20
_journal_name_full Organometallics
_journal_page_first 4127
_journal_paper_doi 10.1021/om0004702
_journal_volume 19
_journal_year 2000
_chemical_formula_sum 'C8 H12 N2 O S2'
_chemical_formula_weight 216.32
_chemical_name_common 'Compound 3'
_chemical_name_systematic
; 
N',N'-Dimethylhydrazono-1-(1,3-dithiolane-2-yliden)propanone
;
_space_group_IT_number 14
_symmetry_cell_setting monoclinic
_symmetry_space_group_name_Hall '-P 2ybc'
_symmetry_space_group_name_H-M 'P 1 21/c 1'
_atom_sites_solution_hydrogens geom
_atom_sites_solution_primary direct
_atom_sites_solution_secondary difmap
_audit_creation_method SHELXL-97
_cell_angle_alpha 90.00
_cell_angle_beta 110.43(1)
_cell_angle_gamma 90.00
_cell_formula_units_Z 4
_cell_length_a 8.335(1)
_cell_length_b 11.940(1)
_cell_length_c 11.324(3)
_cell_measurement_reflns_used 29
_cell_measurement_temperature 293(2)
_cell_measurement_theta_max 12.50
_cell_measurement_theta_min 5.00
_cell_volume 1056.1(3)
_computing_structure_refinement 'SHELXL-97 (Sheldrick, 1997)'
_computing_structure_solution 'SHELXS-97 (Sheldrick, 1990)'
_diffrn_ambient_temperature 293(2)
_diffrn_measured_fraction_theta_full 0.949
_diffrn_measured_fraction_theta_max 0.949
_diffrn_measurement_device_type 'Siemens P4/PC diffractometer'
_diffrn_measurement_method \q:2\q
_diffrn_radiation_monochromator graphite
_diffrn_radiation_source 'fine-focus sealed tube'
_diffrn_radiation_type MoK\a
_diffrn_radiation_wavelength 0.71073
_diffrn_reflns_av_R_equivalents 0.0333
_diffrn_reflns_av_sigmaI/netI 0.0401
_diffrn_reflns_limit_h_max 9
_diffrn_reflns_limit_h_min 0
_diffrn_reflns_limit_k_max 14
_diffrn_reflns_limit_k_min 0
_diffrn_reflns_limit_l_max 12
_diffrn_reflns_limit_l_min -13
_diffrn_reflns_number 1994
_diffrn_reflns_theta_full 25.00
_diffrn_reflns_theta_max 25.00
_diffrn_reflns_theta_min 1.50
_diffrn_standards_decay_% 3
_diffrn_standards_interval_count 97
_diffrn_standards_number 3
_exptl_absorpt_coefficient_mu 0.468
_exptl_absorpt_correction_T_max 0.782
_exptl_absorpt_correction_T_min 0.730
_exptl_absorpt_correction_type psi-scans
_exptl_crystal_colour yellow
_exptl_crystal_density_diffrn 1.361
_exptl_crystal_density_method 'not measured'
_exptl_crystal_description block
_exptl_crystal_F_000 456
_exptl_crystal_size_max 0.60
_exptl_crystal_size_mid 0.60
_exptl_crystal_size_min 0.40
_refine_diff_density_max 0.491
_refine_diff_density_min -0.342
_refine_diff_density_rms 0.052
_refine_ls_extinction_coef 0.026(3)
_refine_ls_extinction_expression Fc^*^=kFc[1+0.001xFc^2^\l^3^/sin(2\q)]^-1/4^
_refine_ls_extinction_method SHELXL
_refine_ls_goodness_of_fit_ref 1.040
_refine_ls_hydrogen_treatment noref
_refine_ls_matrix_type full
_refine_ls_number_parameters 119
_refine_ls_number_reflns 1861
_refine_ls_number_restraints 0
_refine_ls_restrained_S_all 1.040
_refine_ls_R_factor_all 0.0745
_refine_ls_R_factor_gt 0.0491
_refine_ls_shift/su_max 0.001
_refine_ls_shift/su_mean 0.000
_refine_ls_structure_factor_coef Fsqd
_refine_ls_weighting_details 'w=1/[\s^2^(Fo^2^)+(0.0584P)^2^+0.7307P] where P=(Fo^2^+2Fc^2^)/3'
_refine_ls_weighting_scheme calc
_refine_ls_wR_factor_gt 0.1183
_refine_ls_wR_factor_ref 0.1346
_reflns_number_gt 1359
_reflns_number_total 1861
_reflns_threshold_expression >2sigma(I)
_cod_data_source_file om0004702.cif
_cod_data_source_block ns1
_cod_depositor_comments
;
The following automatic conversions were performed:

'_refine_ls_weighting_scheme' value 'calc
w=1/[\s^2^(Fo^2^)+(0.0584P)^2^+0.7307P] where P=(Fo^2^+2Fc^2^)/3' was
changed to 'calc'. New tag '_refine_ls_weighting_details' was
created. The value of the new tag was set to
'w=1/[\s^2^(Fo^2^)+(0.0584P)^2^+0.7307P] where P=(Fo^2^+2Fc^2^)/3'.

Automatic conversion script
Id: cif_fix_values 3143 2015-03-26 13:38:13Z robertas 
;
_cod_original_sg_symbol_H-M P21/c
_cod_database_code 4077572

loop_
_symmetry_equiv_pos_as_xyz
'x, y, z'
'-x, y+1/2, -z+1/2'
'-x, -y, -z'
'x, -y-1/2, z-1/2'

loop_
_atom_site_label
_atom_site_type_symbol
_atom_site_fract_x
_atom_site_fract_y
_atom_site_fract_z
_atom_site_U_iso_or_equiv
_atom_site_adp_type
_atom_site_occupancy
_atom_site_calc_flag
_atom_site_refinement_flags
S1 S 0.88652(14) 0.18874(8) -0.17923(10) 0.0600(3) Uani 1 d .
S2 S 0.75724(16) 0.16769(8) 0.02874(9) 0.0628(3) Uani 1 d .
O1 O 0.8657(4) -0.0180(2) -0.2889(3) 0.0643(8) Uani 1 d .
N1 N 0.6855(4) -0.2351(2) -0.1716(3) 0.0504(7) Uani 1 d .
N2 N 0.6428(5) -0.3421(3) -0.1897(3) 0.0624(9) Uani 1 d .
C1 C 0.7697(5) -0.0085(3) -0.1175(3) 0.0492(8) Uani 1 d .
H1 H 0.7250 -0.0506 -0.0637 0.059 Uiso 1 d R
C2 C 0.8022(5) -0.0665(3) -0.2197(3) 0.0481(8) Uani 1 d .
C3 C 0.7571(5) -0.1841(3) -0.2417(3) 0.0517(8) Uani 1 d .
H3 H 0.7811 -0.2242 -0.3071 0.062 Uiso 1 d R
C4 C 0.8003(4) 0.1005(3) -0.0945(3) 0.0450(8) Uani 1 d .
C5 C 0.8932(9) 0.3125(4) -0.0849(6) 0.102(2) Uani 1 d .
H5A H 0.8696 0.3777 -0.1377 0.122 Uiso 1 d R
H5B H 1.0067 0.3198 -0.0241 0.122 Uiso 1 d R
C6 C 0.7820(10) 0.3061(4) -0.0194(5) 0.105(2) Uani 1 d .
H6A H 0.8189 0.3543 0.0530 0.126 Uiso 1 d R
H6B H 0.6726 0.3324 -0.0745 0.126 Uiso 1 d R
C7 C 0.6824(6) -0.4109(3) -0.2803(4) 0.0702(11) Uani 1 d .
H7A H 0.8044 -0.4149 -0.2580 0.084 Uiso 1 d R
H7B H 0.6361 -0.3761 -0.3616 0.084 Uiso 1 d R
H7C H 0.6356 -0.4847 -0.2829 0.084 Uiso 1 d R
C8 C 0.5809(6) -0.3926(4) -0.0981(4) 0.0720(12) Uani 1 d .
H8A H 0.6712 -0.4331 -0.0363 0.086 Uiso 1 d R
H8B H 0.4884 -0.4432 -0.1381 0.086 Uiso 1 d R
H8C H 0.5407 -0.3348 -0.0565 0.086 Uiso 1 d R

loop_
_atom_site_aniso_label
_atom_site_aniso_U_11
_atom_site_aniso_U_22
_atom_site_aniso_U_33
_atom_site_aniso_U_23
_atom_site_aniso_U_13
_atom_site_aniso_U_12
S1 0.0772(7) 0.0513(5) 0.0683(6) 0.0050(4) 0.0465(5) -0.0021(5)
S2 0.0946(8) 0.0538(5) 0.0523(5) -0.0034(4) 0.0411(5) -0.0059(5)
O1 0.088(2) 0.0519(14) 0.0709(17) 0.0077(12) 0.0505(16) 0.0074(13)
N1 0.0485(16) 0.0472(15) 0.0541(16) 0.0007(13) 0.0162(13) 0.0032(13)
N2 0.074(2) 0.0469(16) 0.076(2) -0.0044(15) 0.0378(19) -0.0070(15)
C1 0.058(2) 0.0493(19) 0.0450(18) 0.0093(14) 0.0244(16) 0.0059(16)
C2 0.050(2) 0.0471(18) 0.0496(19) 0.0088(15) 0.0205(16) 0.0108(15)
C3 0.059(2) 0.0476(18) 0.0530(19) 0.0015(15) 0.0254(17) 0.0096(16)
C4 0.0463(19) 0.0491(18) 0.0420(17) 0.0065(14) 0.0182(15) 0.0062(14)
C5 0.158(6) 0.054(2) 0.130(5) -0.015(3) 0.097(5) -0.025(3)
C6 0.208(7) 0.049(2) 0.094(4) -0.003(2) 0.096(4) -0.006(3)
C7 0.075(3) 0.050(2) 0.092(3) -0.012(2) 0.038(3) 0.000(2)
C8 0.083(3) 0.064(2) 0.070(3) 0.000(2) 0.028(2) -0.017(2)

loop_
_atom_type_symbol
_atom_type_description
_atom_type_scat_dispersion_real
_atom_type_scat_dispersion_imag
_atom_type_scat_source
C C 0.0033 0.0016 'International Tables Vol C Tables 4.2.6.8 and 6.1.1.4'
H H 0.0000 0.0000 'International Tables Vol C Tables 4.2.6.8 and 6.1.1.4'
N N 0.0061 0.0033 'International Tables Vol C Tables 4.2.6.8 and 6.1.1.4'
O O 0.0106 0.0060 'International Tables Vol C Tables 4.2.6.8 and 6.1.1.4'
S S 0.1246 0.1234 'International Tables Vol C Tables 4.2.6.8 and 6.1.1.4'

loop_
_geom_angle_atom_site_label_1
_geom_angle_atom_site_label_2
_geom_angle_atom_site_label_3
_geom_angle
C4 S1 C6 95.85(19)
C4 S1 O1 74.46(12)
C5 S1 O1 170.07(17)
C4 S2 C6 95.94(18)
C2 O1 S1 96.2(2)
C3 N1 N2 120.9(3)
N1 N2 C7 123.0(3)
N1 N2 C8 115.9(3)
C7 N2 C8 120.1(3)
C4 C1 C2 123.0(3)
O1 C2 C3 119.2(3)
O1 C2 C1 121.5(3)
C3 C2 C1 119.2(3)
N1 C3 C2 119.7(3)
C1 C4 S1 124.7(3)
C1 C4 S2 121.6(3)
S1 C4 S2 113.65(19)
C6 C5 S1 112.6(4)
C5 C6 S2 112.9(4)

loop_
_geom_bond_atom_site_label_1
_geom_bond_atom_site_label_2
_geom_bond_distance
S1 C4 1.740(3)
S1 C5 1.813(5)
S1 O1 2.742(3)
S2 C4 1.752(3)
S2 C6 1.775(4)
O1 C2 1.233(4)
N1 C3 1.299(4)
N1 N2 1.323(4)
N2 C7 1.439(5)
N2 C8 1.441(5)
C1 C4 1.335(5)
C1 C2 1.453(5)
C2 C3 1.452(5)
C5 C6 1.377(7)

loop_
_geom_torsion_atom_site_label_1
_geom_torsion_atom_site_label_2
_geom_torsion_atom_site_label_3
_geom_torsion_atom_site_label_4
_geom_torsion
C4 S1 O1 C2 0.8(2)
C3 N1 N2 C7 4.6(6)
C3 N1 N2 C8 173.7(4)
S1 O1 C2 C3 177.6(3)
S1 O1 C2 C1 -1.6(4)
C4 C1 C2 O1 2.4(6)
C4 C1 C2 C3 -176.9(3)
N2 N1 C3 C2 179.9(3)
O1 C2 C3 N1 -178.0(3)
C1 C2 C3 N1 1.3(5)
C2 C1 C4 S1 -1.4(5)
C2 C1 C4 S2 179.3(3)
C5 S1 C4 C1 -177.5(4)
O1 S1 C4 C1 0.3(3)
C5 S1 C4 S2 1.8(3)
O1 S1 C4 S2 179.6(2)
C6 S2 C4 C1 -168.0(4)
C6 S2 C4 S1 12.6(3)
C4 S2 C6 C5 -28.2(6)
S2 C6 C5 S1 33.3(7)
C4 S1 C5 C6 -21.4(6)
O1 S1 C5 C6 -33.8(19)

loop_
_cod_related_entry_id
_cod_related_entry_database
_cod_related_entry_code
1 ChemSpider 21193902
